data_2205287
loop_
_publ_author_name
'Dai-Xi Li'
'Duan-Jun Xu'
'Yuan-Zhi Xu'

_publ_section_title
;
 Tris(phenanthroline-\k^2^<i>N,N</i>')nickel(II) dibromosuccinate
 heptahydrate
;
_journal_issue 3
_journal_name_full 'Acta Crystallographica Section E'
_journal_page_first m471
_journal_page_last m473
_journal_paper_doi 10.1107/S1600536805003399
_journal_volume 61
_journal_year 2005
_chemical_formula_iupac '[Ni (C12 H8 N2)3] (C4 H2 Br2 O4), 7H2 O'
_chemical_formula_moiety 'C36 H24 N6 Ni, C4 H2 Br2 O4, 7(H2 O)'
_chemical_formula_sum 'C40 H40 Br2 N6 Ni O11'
_chemical_formula_weight 999.27
_chemical_name_systematic
;
Tris(phenanthroline-\k^2^N,N')nickel(II) dibromosuccinate pentahydrate
;
_space_group_IT_number 2
_symmetry_cell_setting triclinic
_symmetry_space_group_name_Hall '-P 1'
_symmetry_space_group_name_H-M 'P -1'
_atom_sites_solution_hydrogens geom
_atom_sites_solution_primary direct
_atom_sites_solution_secondary difmap
_audit_creation_method SHELXL-97
_cell_angle_alpha 67.286(3)
_cell_angle_beta 89.668(3)
_cell_angle_gamma 75.133(2)
_cell_formula_units_Z 2
_cell_length_a 12.3571(11)
_cell_length_b 12.6397(12)
_cell_length_c 15.3369(12)
_cell_measurement_reflns_used 9880
_cell_measurement_temperature 295(2)
_cell_measurement_theta_max 25.0
_cell_measurement_theta_min 2.0
_cell_volume 2124.0(3)
_computing_cell_refinement PROCESS-AUTO
_computing_data_collection 'PROCESS-AUTO (Rigaku, 1998)'
_computing_data_reduction 'CrystalStructure (Rigaku/MSC and Rigaku, 2002)'
_computing_molecular_graphics 'ORTEP-3 for Windows (Farrugia, 1997)'
_computing_publication_material 'WinGX (Farrugia, 1999)'
_computing_structure_refinement 'SHELXL97 (Sheldrick, 1997)'
_computing_structure_solution 'SIR92 (Altomare et al., 1993)'
_diffrn_ambient_temperature 295(2)
_diffrn_detector_area_resol_mean 10.00
_diffrn_measured_fraction_theta_full 0.99
_diffrn_measured_fraction_theta_max 0.99
_diffrn_measurement_device_type 'Rigaku R-AXIS RAPID'
_diffrn_measurement_method \w
_diffrn_radiation_monochromator graphite
_diffrn_radiation_source 'fine-focus sealed tube'
_diffrn_radiation_type MoK\a
_diffrn_radiation_wavelength 0.71073
_diffrn_reflns_av_R_equivalents 0.029
_diffrn_reflns_av_sigmaI/netI 0.041
_diffrn_reflns_limit_h_max 14
_diffrn_reflns_limit_h_min -14
_diffrn_reflns_limit_k_max 15
_diffrn_reflns_limit_k_min -15
_diffrn_reflns_limit_l_max 18
_diffrn_reflns_limit_l_min -18
_diffrn_reflns_number 12401
_diffrn_reflns_theta_full 25.2
_diffrn_reflns_theta_max 25.2
_diffrn_reflns_theta_min 1.5
_diffrn_standards_decay_% 0
_diffrn_standards_interval_count 0
_diffrn_standards_interval_time 0
_diffrn_standards_number 0
_exptl_absorpt_coefficient_mu 2.404
_exptl_absorpt_correction_T_max 0.352
_exptl_absorpt_correction_T_min 0.286
_exptl_absorpt_correction_type multi-scan
_exptl_absorpt_process_details '(ABSCOR; Higashi, 1995)'
_exptl_crystal_colour green
_exptl_crystal_density_diffrn 1.562
_exptl_crystal_density_method 'not measured'
_exptl_crystal_description prism
_exptl_crystal_F_000 1016
_exptl_crystal_size_max 0.52
_exptl_crystal_size_mid 0.48
_exptl_crystal_size_min 0.43
_refine_diff_density_max 1.09
_refine_diff_density_min -1.39
_refine_ls_extinction_method none
_refine_ls_goodness_of_fit_ref 1.012
_refine_ls_hydrogen_treatment constr
_refine_ls_matrix_type full
_refine_ls_number_parameters 550
_refine_ls_number_reflns 7599
_refine_ls_number_restraints 0
_refine_ls_restrained_S_all 1.012
_refine_ls_R_factor_all 0.079
_refine_ls_R_factor_gt 0.052
_refine_ls_shift/su_max 0.001
_refine_ls_shift/su_mean 0.000
_refine_ls_structure_factor_coef Fsqd
_refine_ls_weighting_details 'calc w = 1/[\s^2^(Fo^2^)+(0.0562P)^2^+4.025P] where P = (Fo^2^+2Fc^2^)/3'
_refine_ls_weighting_scheme calc
_refine_ls_wR_factor_gt 0.120
_refine_ls_wR_factor_ref 0.133
_reflns_number_gt 5543
_reflns_number_total 7599
_reflns_threshold_expression I>2\s(I)
_cod_data_source_file is6049.cif
_cod_data_source_block I
_cod_database_code 2205287
_cod_database_fobs_code 2205287

loop_
_symmetry_equiv_pos_as_xyz
'x, y, z'
'-x, -y, -z'

loop_
_atom_site_label
_atom_site_fract_x
_atom_site_fract_y
_atom_site_fract_z
_atom_site_U_iso_or_equiv
_atom_site_adp_type
_atom_site_calc_flag
_atom_site_refinement_flags
_atom_site_occupancy
_atom_site_type_symbol
Br1 0.53335(6) 0.37305(7) 0.42242(6) 0.0921(3) Uani d . 1 Br
Br2 0.88139(5) 0.09434(5) 1.08084(4) 0.06140(18) Uani d . 1 Br
Ni 0.19513(5) 0.23261(4) 0.29387(4) 0.03347(15) Uani d . 1 Ni
N1 0.2156(3) 0.1923(3) 0.4414(3) 0.0455(9) Uani d . 1 N
N2 0.1535(3) 0.0714(3) 0.3491(3) 0.0429(9) Uani d . 1 N
N3 0.3613(3) 0.1541(3) 0.2671(3) 0.0495(10) Uani d . 1 N
N4 0.2631(3) 0.3777(3) 0.2514(3) 0.0434(9) Uani d . 1 N
N5 0.1326(3) 0.2715(3) 0.1481(3) 0.0441(9) Uani d . 1 N
N6 0.0252(3) 0.3446(3) 0.2786(3) 0.0422(9) Uani d . 1 N
O1 0.6822(3) 0.5483(3) 0.4425(3) 0.0584(9) Uani d . 1 O
O2 0.7351(3) 0.3941(3) 0.5813(3) 0.0650(10) Uani d . 1 O
O3 0.9013(3) 0.1572(3) 0.8442(2) 0.0643(10) Uani d . 1 O
O4 0.7798(3) 0.0499(3) 0.8920(2) 0.0645(10) Uani d . 1 O
O1W 0.4248(3) 0.3062(3) 0.7380(3) 0.0721(11) Uani d . 1 O
H1A 0.4991 0.2689 0.7387 0.060 Uiso d R 1 H
H1B 0.4052 0.3501 0.6751 0.060 Uiso d R 1 H
O2W 0.2735(3) 0.1773(3) 0.8226(3) 0.0686(10) Uani d . 1 O
H2A 0.2138 0.1735 0.8051 0.060 Uiso d R 1 H
H2B 0.3212 0.2068 0.7795 0.060 Uiso d R 1 H
O3W 0.6475(3) 0.2121(3) 0.7232(3) 0.0631(10) Uani d . 1 O
H3A 0.6887 0.1749 0.7767 0.060 Uiso d R 1 H
H3B 0.6943 0.2226 0.6804 0.060 Uiso d R 1 H
O4W 0.9557(3) 0.4137(4) 0.5688(3) 0.0935(15) Uani d . 1 O
H4A 0.8942 0.3985 0.5591 0.060 Uiso d R 1 H
H4B 0.9524 0.4835 0.5691 0.060 Uiso d R 1 H
O5W 1.0445(3) 0.2913(4) 0.7610(3) 0.0762(12) Uani d . 1 O
H5A 0.9975 0.2384 0.7887 0.060 Uiso d R 1 H
H5B 1.0414 0.2992 0.7017 0.060 Uiso d R 1 H
O6W 0.4366(4) 0.2825(5) 0.9390(4) 0.1069(16) Uani d . 1 O
H6A 0.4407 0.2845 0.8814 0.060 Uiso d R 1 H
H6B 0.5050 0.2403 0.9663 0.060 Uiso d R 1 H
O71 0.6098(10) 0.0223(12) 1.0108(8) 0.102(3) Uani d P 0.50 O
O72 0.6188(8) -0.0547(9) 1.0004(7) 0.072(2) Uani d P 0.50 O
C1 0.2412(5) 0.2548(4) 0.4869(4) 0.0591(14) Uani d . 1 C
H1 0.2609 0.3244 0.4517 0.071 Uiso calc R 1 H
C2 0.2401(5) 0.2217(5) 0.5837(4) 0.0691(16) Uani d . 1 C
H2 0.2557 0.2700 0.6120 0.083 Uiso calc R 1 H
C3 0.2164(5) 0.1187(5) 0.6370(4) 0.0620(14) Uani d . 1 C
H3 0.2151 0.0958 0.7023 0.074 Uiso calc R 1 H
C4 0.1935(4) 0.0464(4) 0.5932(3) 0.0492(12) Uani d . 1 C
C5 0.1715(5) -0.0665(5) 0.6443(4) 0.0647(15) Uani d . 1 C
H5 0.1736 -0.0957 0.7102 0.078 Uiso calc R 1 H
C6 0.1479(5) -0.1304(5) 0.5987(4) 0.0627(15) Uani d . 1 C
H6 0.1360 -0.2043 0.6337 0.075 Uiso calc R 1 H
C7 0.1405(4) -0.0879(4) 0.4969(3) 0.0471(11) Uani d . 1 C
C8 0.1126(5) -0.1495(4) 0.4453(4) 0.0581(14) Uani d . 1 C
H8 0.0993 -0.2236 0.4766 0.070 Uiso calc R 1 H
C9 0.1052(5) -0.0994(5) 0.3489(4) 0.0580(14) Uani d . 1 C
H9 0.0865 -0.1389 0.3136 0.070 Uiso calc R 1 H
C10 0.1256(4) 0.0103(4) 0.3033(4) 0.0541(13) Uani d . 1 C
H10 0.1195 0.0431 0.2372 0.065 Uiso calc R 1 H
C11 0.1609(4) 0.0227(4) 0.4455(3) 0.0397(10) Uani d . 1 C
C12 0.1907(4) 0.0893(4) 0.4950(3) 0.0408(10) Uani d . 1 C
C13 0.4082(5) 0.0434(5) 0.2736(4) 0.0664(15) Uani d . 1 C
H13 0.3732 -0.0158 0.3052 0.080 Uiso calc R 1 H
C14 0.5071(6) 0.0136(6) 0.2349(5) 0.0805(19) Uani d . 1 C
H14 0.5371 -0.0643 0.2402 0.097 Uiso calc R 1 H
C15 0.5599(5) 0.0980(6) 0.1893(5) 0.0782(18) Uani d . 1 C
H15 0.6259 0.0784 0.1626 0.094 Uiso calc R 1 H
C16 0.5156(4) 0.2140(5) 0.1824(4) 0.0584(13) Uani d . 1 C
C17 0.5652(5) 0.3091(6) 0.1363(5) 0.0793(18) Uani d . 1 C
H17 0.6318 0.2942 0.1090 0.095 Uiso calc R 1 H
C18 0.5175(5) 0.4205(6) 0.1315(5) 0.0759(18) Uani d . 1 C
H18 0.5524 0.4803 0.1017 0.091 Uiso calc R 1 H
C19 0.4152(4) 0.4477(4) 0.1711(4) 0.0506(12) Uani d . 1 C
C20 0.3623(5) 0.5612(5) 0.1691(4) 0.0614(14) Uani d . 1 C
H20 0.3943 0.6237 0.1406 0.074 Uiso calc R 1 H
C21 0.2650(5) 0.5795(5) 0.2083(4) 0.0602(14) Uani d . 1 C
H21 0.2308 0.6539 0.2088 0.072 Uiso calc R 1 H
C22 0.2158(4) 0.4854(4) 0.2484(3) 0.0517(12) Uani d . 1 C
H22 0.1476 0.4994 0.2737 0.062 Uiso calc R 1 H
C23 0.3627(4) 0.3574(4) 0.2151(3) 0.0415(10) Uani d . 1 C
C24 0.4141(4) 0.2390(4) 0.2219(3) 0.0432(11) Uani d . 1 C
C25 0.1858(5) 0.2381(4) 0.0838(4) 0.0531(13) Uani d . 1 C
H25 0.2607 0.1933 0.0995 0.064 Uiso calc R 1 H
C26 0.1348(5) 0.2670(5) -0.0062(4) 0.0580(14) Uani d . 1 C
H26 0.1756 0.2427 -0.0495 0.070 Uiso calc R 1 H
C27 0.0250(5) 0.3310(4) -0.0302(4) 0.0547(13) Uani d . 1 C
H27 -0.0102 0.3503 -0.0899 0.066 Uiso calc R 1 H
C28 -0.0345(4) 0.3676(4) 0.0357(3) 0.0441(11) Uani d . 1 C
C29 -0.1496(4) 0.4372(5) 0.0156(4) 0.0565(13) Uani d . 1 C
H29 -0.1882 0.4569 -0.0429 0.068 Uiso calc R 1 H
C30 -0.2036(4) 0.4750(4) 0.0797(4) 0.0546(13) Uani d . 1 C
H30 -0.2781 0.5212 0.0645 0.066 Uiso calc R 1 H
C31 -0.1469(4) 0.4445(4) 0.1705(3) 0.0466(11) Uani d . 1 C
C32 -0.1975(5) 0.4829(4) 0.2396(4) 0.0570(13) Uani d . 1 C
H32 -0.2722 0.5285 0.2279 0.068 Uiso calc R 1 H
C33 -0.1373(5) 0.4535(5) 0.3230(4) 0.0604(15) Uani d . 1 C
H33 -0.1701 0.4792 0.3686 0.073 Uiso calc R 1 H
C34 -0.0266(5) 0.3851(4) 0.3399(4) 0.0527(13) Uani d . 1 C
H34 0.0137 0.3666 0.3974 0.063 Uiso calc R 1 H
C35 -0.0341(4) 0.3749(4) 0.1932(3) 0.0398(10) Uani d . 1 C
C36 0.0229(4) 0.3365(4) 0.1243(3) 0.0371(10) Uani d . 1 C
C41 0.6653(4) 0.4663(4) 0.5133(4) 0.0481(11) Uani d . 1 C
C42 0.5471(4) 0.4464(5) 0.5145(4) 0.0591(14) Uani d . 1 C
H42 0.5393 0.3913 0.5784 0.071 Uiso calc R 1 H
C43 0.8671(4) 0.0775(4) 0.9035(3) 0.0432(11) Uani d . 1 C
C44 0.9378(4) 0.0062(4) 1.0001(3) 0.0385(10) Uani d . 1 C
H44 0.9255 -0.0732 1.0281 0.046 Uiso calc R 1 H
H7A 0.6644 -0.0071 0.9753 0.060 Uiso d . 1 H
H7B 0.5861 -0.0426 1.0445 0.060 Uiso d . 1 H

loop_
_atom_site_aniso_label
_atom_site_aniso_U_11
_atom_site_aniso_U_22
_atom_site_aniso_U_33
_atom_site_aniso_U_12
_atom_site_aniso_U_13
_atom_site_aniso_U_23
Br1 0.0707(5) 0.1089(6) 0.1342(7) -0.0163(4) 0.0040(4) -0.0929(5)
Br2 0.0636(4) 0.0709(4) 0.0631(4) -0.0166(3) 0.0187(3) -0.0422(3)
Ni 0.0381(3) 0.0290(3) 0.0361(3) -0.0125(2) 0.0104(2) -0.0139(2)
N1 0.048(2) 0.036(2) 0.053(2) -0.0168(18) 0.0076(18) -0.0154(18)
N2 0.043(2) 0.044(2) 0.042(2) -0.0123(17) 0.0113(17) -0.0179(17)
N3 0.049(2) 0.045(2) 0.054(2) -0.0137(19) 0.0082(19) -0.0192(19)
N4 0.042(2) 0.043(2) 0.045(2) -0.0077(17) 0.0051(18) -0.0196(17)
N5 0.052(3) 0.037(2) 0.048(2) -0.0157(18) 0.0115(19) -0.0188(17)
N6 0.048(2) 0.044(2) 0.038(2) -0.0203(18) 0.0081(17) -0.0152(17)
O1 0.045(2) 0.060(2) 0.066(2) -0.0238(17) 0.0160(17) -0.0148(18)
O2 0.038(2) 0.072(3) 0.070(2) -0.0115(18) -0.0045(18) -0.015(2)
O3 0.065(2) 0.056(2) 0.050(2) -0.0201(19) 0.0002(18) 0.0039(17)
O4 0.053(2) 0.080(3) 0.054(2) -0.027(2) -0.0068(17) -0.0144(19)
O1W 0.056(2) 0.077(3) 0.063(2) -0.014(2) 0.0169(19) -0.008(2)
O2W 0.060(2) 0.088(3) 0.061(2) -0.028(2) 0.0149(19) -0.028(2)
O3W 0.047(2) 0.065(2) 0.058(2) -0.0105(18) -0.0033(17) -0.0082(18)
O4W 0.061(3) 0.110(4) 0.102(3) -0.046(3) -0.001(2) -0.019(3)
O5W 0.081(3) 0.096(3) 0.062(2) -0.048(2) 0.017(2) -0.028(2)
O6W 0.103(4) 0.127(4) 0.107(4) -0.037(3) 0.004(3) -0.061(3)
O71 0.093(8) 0.124(10) 0.074(7) -0.048(8) 0.020(5) -0.013(7)
O72 0.063(5) 0.074(6) 0.071(6) -0.026(5) 0.021(4) -0.017(5)
C1 0.067(4) 0.045(3) 0.068(4) -0.027(3) 0.004(3) -0.018(3)
C2 0.092(5) 0.059(3) 0.066(4) -0.028(3) -0.007(3) -0.031(3)
C3 0.082(4) 0.059(3) 0.050(3) -0.023(3) -0.003(3) -0.025(3)
C4 0.060(3) 0.048(3) 0.041(3) -0.017(2) 0.005(2) -0.017(2)
C5 0.098(5) 0.054(3) 0.042(3) -0.030(3) 0.012(3) -0.015(2)
C6 0.094(4) 0.047(3) 0.051(3) -0.034(3) 0.017(3) -0.015(2)
C7 0.057(3) 0.043(3) 0.045(3) -0.018(2) 0.011(2) -0.019(2)
C8 0.078(4) 0.046(3) 0.064(3) -0.029(3) 0.022(3) -0.030(3)
C9 0.071(4) 0.058(3) 0.063(3) -0.024(3) 0.017(3) -0.039(3)
C10 0.064(3) 0.057(3) 0.047(3) -0.018(3) 0.014(2) -0.026(2)
C11 0.041(3) 0.039(2) 0.040(2) -0.012(2) 0.009(2) -0.0157(19)
C12 0.037(3) 0.038(2) 0.047(3) -0.011(2) 0.006(2) -0.016(2)
C13 0.074(4) 0.044(3) 0.081(4) -0.017(3) 0.010(3) -0.025(3)
C14 0.076(4) 0.055(4) 0.108(5) -0.001(3) 0.011(4) -0.041(4)
C15 0.058(4) 0.073(4) 0.108(5) -0.011(3) 0.028(4) -0.046(4)
C16 0.044(3) 0.060(3) 0.072(4) -0.014(3) 0.014(3) -0.028(3)
C17 0.052(4) 0.089(5) 0.104(5) -0.026(3) 0.036(3) -0.043(4)
C18 0.058(4) 0.077(4) 0.098(5) -0.039(3) 0.027(3) -0.028(4)
C19 0.050(3) 0.050(3) 0.057(3) -0.024(2) 0.006(2) -0.020(2)
C20 0.070(4) 0.052(3) 0.068(4) -0.034(3) 0.000(3) -0.019(3)
C21 0.068(4) 0.047(3) 0.068(4) -0.013(3) -0.004(3) -0.027(3)
C22 0.053(3) 0.049(3) 0.053(3) -0.008(2) 0.004(2) -0.023(2)
C23 0.038(3) 0.045(3) 0.043(2) -0.014(2) 0.006(2) -0.017(2)
C24 0.039(3) 0.046(3) 0.047(3) -0.017(2) 0.007(2) -0.017(2)
C25 0.056(3) 0.045(3) 0.063(3) -0.016(2) 0.019(3) -0.025(2)
C26 0.081(4) 0.054(3) 0.056(3) -0.030(3) 0.026(3) -0.032(3)
C27 0.075(4) 0.055(3) 0.046(3) -0.028(3) 0.010(3) -0.026(2)
C28 0.054(3) 0.039(2) 0.046(3) -0.023(2) 0.007(2) -0.016(2)
C29 0.055(3) 0.065(3) 0.054(3) -0.028(3) -0.003(3) -0.020(3)
C30 0.039(3) 0.052(3) 0.066(3) -0.013(2) 0.000(2) -0.015(3)
C31 0.044(3) 0.041(3) 0.057(3) -0.018(2) 0.013(2) -0.018(2)
C32 0.049(3) 0.048(3) 0.076(4) -0.015(2) 0.020(3) -0.026(3)
C33 0.075(4) 0.055(3) 0.065(4) -0.028(3) 0.035(3) -0.032(3)
C34 0.071(4) 0.050(3) 0.048(3) -0.030(3) 0.019(3) -0.023(2)
C35 0.042(3) 0.032(2) 0.048(3) -0.018(2) 0.012(2) -0.0152(19)
C36 0.038(3) 0.029(2) 0.045(2) -0.0159(19) 0.009(2) -0.0124(18)
C41 0.036(3) 0.049(3) 0.054(3) -0.011(2) 0.006(2) -0.016(2)
C42 0.042(3) 0.061(3) 0.058(3) -0.015(2) 0.006(2) -0.006(3)
C43 0.047(3) 0.045(3) 0.035(2) -0.010(2) 0.001(2) -0.015(2)
C44 0.045(3) 0.035(2) 0.037(2) -0.011(2) 0.005(2) -0.0151(19)

loop_
_atom_type_symbol
_atom_type_description
_atom_type_scat_dispersion_real
_atom_type_scat_dispersion_imag
_atom_type_scat_source
C C 0.0033 0.0000 'International Tables Vol C Tables 4.2.6.8 and 6.1.1.4'
H H 0.0000 0.0000 'International Tables Vol C Tables 4.2.6.8 and 6.1.1.4'
Br Br -0.2901 0.0000 'International Tables Vol C Tables 4.2.6.8 and 6.1.1.4'
Ni Ni 0.3393 0.0000 'International Tables Vol C Tables 4.2.6.8 and 6.1.1.4'
N N 0.0061 0.0000 'International Tables Vol C Tables 4.2.6.8 and 6.1.1.4'
O O 0.0106 0.0000 'International Tables Vol C Tables 4.2.6.8 and 6.1.1.4'

loop_
_geom_angle_atom_site_label_1
_geom_angle_atom_site_label_2
_geom_angle_atom_site_label_3
_geom_angle_site_symmetry_1
_geom_angle
N2 Ni N4 . 170.39(15)
N2 Ni N1 . 79.46(14)
N4 Ni N1 . 95.77(14)
N2 Ni N3 . 94.04(14)
N4 Ni N3 . 78.77(14)
N1 Ni N3 . 102.63(15)
N2 Ni N6 . 95.76(14)
N4 Ni N6 . 92.72(14)
N1 Ni N6 . 92.03(14)
N3 Ni N6 . 163.64(14)
N2 Ni N5 . 92.94(14)
N4 Ni N5 . 93.34(14)
N1 Ni N5 . 166.15(14)
N3 Ni N5 . 89.34(15)
N6 Ni N5 . 77.12(14)
C1 N1 C12 . 117.0(4)
C1 N1 Ni . 130.3(3)
C12 N1 Ni . 112.5(3)
C10 N2 C11 . 117.6(4)
C10 N2 Ni . 128.9(3)
C11 N2 Ni . 113.4(3)
C13 N3 C24 . 118.2(4)
C13 N3 Ni . 129.7(4)
C24 N3 Ni . 110.9(3)
C22 N4 C23 . 118.8(4)
C22 N4 Ni . 127.6(3)
C23 N4 Ni . 113.2(3)
C25 N5 C36 . 117.8(4)
C25 N5 Ni . 129.0(4)
C36 N5 Ni . 113.2(3)
C34 N6 C35 . 117.7(4)
C34 N6 Ni . 128.8(3)
C35 N6 Ni . 113.5(3)
H1A O1W H1B . 101.3
H2A O2W H2B . 120.7
H3A O3W H3B . 105.3
H4A O4W H4B . 118.7
H5A O5W H5B . 102.7
H6A O6W H6B . 101.9
H7A O71 H7B . 102.5
H7A O72 H7B . 113.4
N1 C1 C2 . 123.3(5)
N1 C1 H1 . 118.4
C2 C1 H1 . 118.4
C3 C2 C1 . 119.6(5)
C3 C2 H2 . 120.2
C1 C2 H2 . 120.2
C2 C3 C4 . 119.6(5)
C2 C3 H3 . 120.2
C4 C3 H3 . 120.2
C12 C4 C3 . 117.1(4)
C12 C4 C5 . 119.3(4)
C3 C4 C5 . 123.6(5)
C6 C5 C4 . 121.0(5)
C6 C5 H5 . 119.5
C4 C5 H5 . 119.5
C5 C6 C7 . 121.7(5)
C5 C6 H6 . 119.1
C7 C6 H6 . 119.1
C11 C7 C8 . 117.7(4)
C11 C7 C6 . 118.3(4)
C8 C7 C6 . 124.0(4)
C9 C8 C7 . 119.0(5)
C9 C8 H8 . 120.5
C7 C8 H8 . 120.5
C8 C9 C10 . 119.9(5)
C8 C9 H9 . 120.0
C10 C9 H9 . 120.0
N2 C10 C9 . 123.2(5)
N2 C10 H10 . 118.4
C9 C10 H10 . 118.4
N2 C11 C7 . 122.5(4)
N2 C11 C12 . 117.5(4)
C7 C11 C12 . 120.0(4)
N1 C12 C4 . 123.3(4)
N1 C12 C11 . 117.0(4)
C4 C12 C11 . 119.7(4)
N3 C13 C14 . 122.2(5)
N3 C13 H13 . 118.9
C14 C13 H13 . 118.9
C15 C14 C13 . 119.9(6)
C15 C14 H14 . 120.0
C13 C14 H14 . 120.0
C14 C15 C16 . 120.0(6)
C14 C15 H15 . 120.0
C16 C15 H15 . 120.0
C15 C16 C24 . 117.4(5)
C15 C16 C17 . 124.2(5)
C24 C16 C17 . 118.4(5)
C18 C17 C16 . 121.4(5)
C18 C17 H17 . 119.3
C16 C17 H17 . 119.3
C17 C18 C19 . 121.2(5)
C17 C18 H18 . 119.4
C19 C18 H18 . 119.4
C23 C19 C20 . 117.1(5)
C23 C19 C18 . 119.1(5)
C20 C19 C18 . 123.8(5)
C21 C20 C19 . 120.0(5)
C21 C20 H20 . 120.0
C19 C20 H20 . 120.0
C20 C21 C22 . 119.4(5)
C20 C21 H21 . 120.3
C22 C21 H21 . 120.3
N4 C22 C21 . 122.2(5)
N4 C22 H22 . 118.9
C21 C22 H22 . 118.9
N4 C23 C19 . 122.4(4)
N4 C23 C24 . 117.8(4)
C19 C23 C24 . 119.8(4)
N3 C24 C16 . 122.3(4)
N3 C24 C23 . 117.6(4)
C16 C24 C23 . 120.1(4)
N5 C25 C26 . 123.1(5)
N5 C25 H25 . 118.4
C26 C25 H25 . 118.4
C27 C26 C25 . 119.5(5)
C27 C26 H26 . 120.3
C25 C26 H26 . 120.3
C26 C27 C28 . 119.4(5)
C26 C27 H27 . 120.3
C28 C27 H27 . 120.3
C27 C28 C36 . 117.8(5)
C27 C28 C29 . 123.0(5)
C36 C28 C29 . 119.1(4)
C30 C29 C28 . 121.5(5)
C30 C29 H29 . 119.2
C28 C29 H29 . 119.2
C29 C30 C31 . 120.5(5)
C29 C30 H30 . 119.8
C31 C30 H30 . 119.8
C35 C31 C32 . 117.1(5)
C35 C31 C30 . 119.6(4)
C32 C31 C30 . 123.3(5)
C33 C32 C31 . 119.9(5)
C33 C32 H32 . 120.1
C31 C32 H32 . 120.1
C32 C33 C34 . 119.6(5)
C32 C33 H33 . 120.2
C34 C33 H33 . 120.2
N6 C34 C33 . 123.5(5)
N6 C34 H34 . 118.3
C33 C34 H34 . 118.3
N6 C35 C31 . 122.2(4)
N6 C35 C36 . 118.2(4)
C31 C35 C36 . 119.6(4)
N5 C36 C28 . 122.4(4)
N5 C36 C35 . 117.8(4)
C28 C36 C35 . 119.7(4)
O2 C41 O1 . 126.9(5)
O2 C41 C42 . 116.1(4)
O1 C41 C42 . 116.9(4)
C42 C42 C41 2_666 115.7(6)
C42 C42 Br1 2_666 105.6(5)
C41 C42 Br1 . 108.1(3)
C42 C42 H42 2_666 109.1
C41 C42 H42 . 109.1
Br1 C42 H42 . 109.1
O3 C43 O4 . 125.9(4)
O3 C43 C44 . 117.2(4)
O4 C43 C44 . 116.9(4)
C44 C44 C43 2_757 116.1(4)
C44 C44 Br2 2_757 106.5(4)
C43 C44 Br2 . 106.1(3)
C44 C44 H44 2_757 109.3
C43 C44 H44 . 109.3
Br2 C44 H44 . 109.3

loop_
_geom_bond_atom_site_label_1
_geom_bond_atom_site_label_2
_geom_bond_site_symmetry_2
_geom_bond_distance
_geom_bond_publ_flag
Ni N1 . 2.120(4) y
Ni N2 . 2.082(4) y
Ni N3 . 2.152(4) y
Ni N4 . 2.087(4) y
Ni N5 . 2.195(4) y
Ni N6 . 2.165(4) y
Br1 C42 . 1.994(6) ?
Br2 C44 . 1.980(4) ?
N1 C1 . 1.330(6) ?
N1 C12 . 1.357(5) ?
N2 C10 . 1.329(6) ?
N2 C11 . 1.357(5) ?
N3 C13 . 1.334(6) ?
N3 C24 . 1.355(6) ?
N4 C22 . 1.319(6) ?
N4 C23 . 1.353(6) ?
N5 C25 . 1.324(6) ?
N5 C36 . 1.359(6) ?
N6 C34 . 1.324(6) ?
N6 C35 . 1.370(6) ?
O1 C41 . 1.239(6) ?
O2 C41 . 1.240(6) ?
O3 C43 . 1.236(5) ?
O4 C43 . 1.248(6) ?
O1W H1A . 0.9167 ?
O1W H1B . 0.9031 ?
O2W H2A . 0.8053 ?
O2W H2B . 0.9173 ?
O3W H3A . 0.8598 ?
O3W H3B . 0.8663 ?
O4W H4A . 0.8575 ?
O4W H4B . 0.8744 ?
O5W H5A . 0.9700 ?
O5W H5B . 0.8742 ?
O6W H6A . 0.8755 ?
O6W H6B . 0.8808 ?
O71 H7A . 0.955 ?
O71 H7B . 0.905 ?
O72 H7A . 0.906 ?
O72 H7B . 0.830 ?
C1 C2 . 1.378(8) ?
C1 H1 . 0.9300 ?
C2 C3 . 1.349(7) ?
C2 H2 . 0.9300 ?
C3 C4 . 1.406(7) ?
C3 H3 . 0.9300 ?
C4 C12 . 1.387(6) ?
C4 C5 . 1.434(7) ?
C5 C6 . 1.337(7) ?
C5 H5 . 0.9300 ?
C6 C7 . 1.436(7) ?
C6 H6 . 0.9300 ?
C7 C11 . 1.402(6) ?
C7 C8 . 1.403(7) ?
C8 C9 . 1.358(7) ?
C8 H8 . 0.9300 ?
C9 C10 . 1.379(7) ?
C9 H9 . 0.9300 ?
C10 H10 . 0.9300 ?
C11 C12 . 1.442(6) ?
C13 C14 . 1.384(8) ?
C13 H13 . 0.9300 ?
C14 C15 . 1.352(9) ?
C14 H14 . 0.9300 ?
C15 C16 . 1.389(8) ?
C15 H15 . 0.9300 ?
C16 C24 . 1.406(7) ?
C16 C17 . 1.427(8) ?
C17 C18 . 1.352(8) ?
C17 H17 . 0.9300 ?
C18 C19 . 1.419(8) ?
C18 H18 . 0.9300 ?
C19 C23 . 1.400(6) ?
C19 C20 . 1.404(7) ?
C20 C21 . 1.348(8) ?
C20 H20 . 0.9300 ?
C21 C22 . 1.401(7) ?
C21 H21 . 0.9300 ?
C22 H22 . 0.9300 ?
C23 C24 . 1.430(6) ?
C25 C26 . 1.392(7) ?
C25 H25 . 0.9300 ?
C26 C27 . 1.357(8) ?
C26 H26 . 0.9300 ?
C27 C28 . 1.398(7) ?
C27 H27 . 0.9300 ?
C28 C36 . 1.400(6) ?
C28 C29 . 1.429(7) ?
C29 C30 . 1.353(7) ?
C29 H29 . 0.9300 ?
C30 C31 . 1.428(7) ?
C30 H30 . 0.9300 ?
C31 C35 . 1.406(6) ?
C31 C32 . 1.408(7) ?
C32 C33 . 1.353(8) ?
C32 H32 . 0.9300 ?
C33 C34 . 1.382(8) ?
C33 H33 . 0.9300 ?
C34 H34 . 0.9300 ?
C35 C36 . 1.436(6) ?
C41 C42 . 1.543(7) ?
C42 C42 2_666 1.457(10) ?
C42 H42 . 0.9800 ?
C43 C44 . 1.532(6) ?
C44 C44 2_757 1.505(9) ?
C44 H44 . 0.9800 ?

loop_
_geom_hbond_atom_site_label_D
_geom_hbond_atom_site_label_H
_geom_hbond_atom_site_label_A
_geom_hbond_site_symmetry_A
_geom_hbond_distance_DH
_geom_hbond_distance_HA
_geom_hbond_distance_DA
_geom_hbond_angle_DHA
_geom_hbond_publ_flag
O1W H1A O3W . 0.92 1.84 2.750(6) 172 y
O1W H1B O1 2_666 0.90 1.89 2.767(6) 161 y
O2W H2A O5W 1_455 0.81 2.17 2.804(6) 136 y
O2W H2B O1W . 0.92 1.95 2.781(6) 149 y
O3W H3A O4 . 0.86 1.96 2.794(5) 163 y
O3W H3B O2 . 0.87 2.30 2.930(6) 130 y
O4W H4A O2 . 0.86 2.00 2.799(6) 154 y
O4W H4B O4W 2_766 0.87 2.46 2.838(6) 107 y
O5W H5A O3 . 0.97 1.77 2.734(6) 172 y
O5W H5B O4W . 0.88 2.08 2.816(6) 141 y
O6W H6A O1W . 0.88 2.11 2.981(7) 171 y
O6W H6B O71 . 0.88 2.54 3.198(16) 132 y
O71 H7A O4 . 0.96 1.99 2.774(13) 137 y
O71 H7B O71 2_657 0.91 2.49 2.955(19) 113 y
O72 H7A O4 . 0.91 2.00 2.844(11) 155 y
O72 H7B O72 2_657 0.83 2.48 2.904(13) 113 y
C2 H2 O1 2_666 0.93 2.44 3.172(8) 135 y
C9 H9 O3 2_656 0.93 2.52 3.319(7) 144 y
C21 H21 O3 2_666 0.93 2.35 3.223(8) 155 y
C26 H26 O2W 1_554 0.93 2.59 3.517(7) 175 y
C33 H33 O1 1_455 0.93 2.30 3.170(7) 155 y
C42 H42 O3W . 0.98 2.54 3.376(7) 143 y
